data_1566224
loop_
_publ_author_name
'Vladislav V. Gurzhiy'
'Alina R. Izatulina'
'Maria G. Krzhizhanovskaya'
'Mikhail N. Murashko'
'Dar-ya V. Spiridonova'
'Vladimir V. Shilovskikh'
'Sergey V. Krivovichev'

_publ_section_title
;
 Thermal behavior of uranyl selenite minerals derriksite and
 demesmaekerite
;
_journal_name_full 'Journal of GeoSciences'
_journal_page_first 249
_journal_page_last 259
_journal_paper_doi 10.3190/jgeosci.315
_journal_volume 65
_journal_year 2020
_chemical_formula_moiety 'Cu5 H10 O30 Pb2 Se6 U2'
_chemical_formula_sum 'Cu5 H10 O30 Pb2 Se6 U2'
_chemical_formula_weight 2171.98
_space_group_crystal_system triclinic
_space_group_IT_number 2
_space_group_name_Hall '-P 1'
_space_group_name_H-M_alt 'P -1'
_atom_sites_solution_hydrogens difmap
_cell_angle_alpha 88.674(4)
_cell_angle_beta 79.773(6)
_cell_angle_gamma 89.940(5)
_cell_formula_units_Z 1
_cell_length_a 5.6699(5)
_cell_length_b 10.0953(4)
_cell_length_c 11.9744(7)
_cell_measurement_reflns_used 2723
_cell_measurement_temperature 360(2)
_cell_measurement_theta_max 30.9310
_cell_measurement_theta_min 3.6430
_cell_volume 674.33(8)
_computing_cell_refinement 'CrysAlisPro 1.171.39.44a (Rigaku OD, 2018)'
_computing_data_collection 'CrysAlisPro 1.171.39.44a (Rigaku OD, 2018)'
_computing_data_reduction 'CrysAlisPro 1.171.39.44a (Rigaku OD, 2018)'
_computing_molecular_graphics 'Olex2 1.3 (Dolomanov et al., 2009)'
_computing_publication_material 'Olex2 1.3 (Dolomanov et al., 2009)'
_computing_structure_refinement 'SHELXL 2018/3 (Sheldrick, 2015)'
_computing_structure_solution 'SHELXT 2018/3 (Sheldrick, 2015)'
_diffrn_ambient_environment air
_diffrn_ambient_temperature 360(2)
_diffrn_detector 'CCD plate'
_diffrn_detector_area_resol_mean 10.3829
_diffrn_detector_type Atlas
_diffrn_measured_fraction_theta_full 0.995
_diffrn_measured_fraction_theta_max 0.995
_diffrn_measurement_details
;
List of Runs (angles in degrees, time in seconds):

  # Type    Start    End  Width  t~exp~   \w     \q     \k     \f   Frames
--------------------------------------------------------------------------
  1  \w    -26.00   1.00   1.00   22.50    --  -15.14 -77.00-150.00   27
  2  \w    -40.00  17.00   1.00   22.50    --  -15.14 -77.00 -30.00   57
  3  \w     39.00 102.00   1.00   22.50    --   16.86 178.00  60.00   63
  4  \w     -2.00  93.00   1.00   22.50    --   16.86  38.00-120.00   95
  5  \w    -57.00  41.00   1.00   22.50    --   16.86 -57.00  90.00   98
;
_diffrn_measurement_device 'four-circle diffractometer'
_diffrn_measurement_device_type 'SuperNova, Dual, Cu at home/near, Atlas'
_diffrn_measurement_method '\w scans'
_diffrn_orient_matrix_type 'CrysAlisPro convention (1999,Acta A55,543-557)'
_diffrn_orient_matrix_UB_11 -0.0738198000
_diffrn_orient_matrix_UB_12 -0.0252223000
_diffrn_orient_matrix_UB_13 -0.0364426000
_diffrn_orient_matrix_UB_21 0.0925076000
_diffrn_orient_matrix_UB_22 0.0117400000
_diffrn_orient_matrix_UB_23 -0.0471407000
_diffrn_orient_matrix_UB_31 0.0453451000
_diffrn_orient_matrix_UB_32 -0.0643933000
_diffrn_orient_matrix_UB_33 0.0072272000
_diffrn_radiation_monochromator mirror
_diffrn_radiation_probe x-ray
_diffrn_radiation_type 'Mo K\a'
_diffrn_radiation_wavelength 0.71073
_diffrn_reflns_av_R_equivalents 0.0397
_diffrn_reflns_av_unetI/netI 0.0687
_diffrn_reflns_Laue_measured_fraction_full 0.995
_diffrn_reflns_Laue_measured_fraction_max 0.995
_diffrn_reflns_limit_h_max 7
_diffrn_reflns_limit_h_min -7
_diffrn_reflns_limit_k_max 13
_diffrn_reflns_limit_k_min -13
_diffrn_reflns_limit_l_max 14
_diffrn_reflns_limit_l_min -15
_diffrn_reflns_number 5578
_diffrn_reflns_point_group_measured_fraction_full 0.995
_diffrn_reflns_point_group_measured_fraction_max 0.995
_diffrn_reflns_theta_full 25.242
_diffrn_reflns_theta_max 27.497
_diffrn_reflns_theta_min 3.459
_diffrn_source 'micro-focus sealed X-ray tube'
_diffrn_source_type 'SuperNova (Mo) X-ray Source'
_exptl_absorpt_coefficient_mu 36.472
_exptl_absorpt_correction_T_max 0.250
_exptl_absorpt_correction_T_min 0.078
_exptl_absorpt_correction_type analytical
_exptl_absorpt_process_details
;
CrysAlisPro 1.171.39.44a (Rigaku Oxford Diffraction, 2018)
Analytical numeric absorption correction using a multifaceted crystal
			model based on expressions derived by R.C. Clark & J.S. Reid.
(Clark, R. C. & Reid, J. S. (1995). Acta Cryst. A51, 887-897)
Empirical absorption correction using spherical harmonics,
 implemented in SCALE3 ABSPACK scaling algorithm.
;
_exptl_crystal_colour brown
_exptl_crystal_density_diffrn 5.349
_exptl_crystal_description prism
_exptl_crystal_F_000 947
_exptl_crystal_size_max 0.12
_exptl_crystal_size_mid 0.063
_exptl_crystal_size_min 0.055
_refine_diff_density_max 2.501
_refine_diff_density_min -1.977
_refine_diff_density_rms 0.374
_refine_ls_extinction_coef .
_refine_ls_extinction_method none
_refine_ls_goodness_of_fit_ref 1.002
_refine_ls_hydrogen_treatment mixed
_refine_ls_matrix_type full
_refine_ls_number_parameters 215
_refine_ls_number_reflns 3080
_refine_ls_number_restraints 5
_refine_ls_restrained_S_all 1.001
_refine_ls_R_factor_all 0.0485
_refine_ls_R_factor_gt 0.0361
_refine_ls_shift/su_max 0.000
_refine_ls_shift/su_mean 0.000
_refine_ls_structure_factor_coef Fsqd
_refine_ls_weighting_details 'w=1/[\s^2^(Fo^2^)+(0.0207P)^2^] where P=(Fo^2^+2Fc^2^)/3'
_refine_ls_weighting_scheme calc
_refine_ls_wR_factor_gt 0.0674
_refine_ls_wR_factor_ref 0.0736
_reflns_Friedel_coverage 0.000
_reflns_Friedel_fraction_full .
_reflns_Friedel_fraction_max .
_reflns_number_gt 2551
_reflns_number_total 3080
_reflns_threshold_expression 'I > 2\s(I)'
_cod_data_source_file Demesmaekerite_SN_87C_last.cif
_cod_data_source_block demesmaekerite_sn_87C
_cod_database_code 1566224
_chemical_oxdiff_formula 'Pb2 Cu5 U2 Se6 O30'
_shelx_space_group_comment
;
The symmetry employed for this shelxl refinement is uniquely defined
by the following loop, which should always be used as a source of
symmetry information in preference to the above space-group names.
They are only intended as comments.
;
_reflns_odcompleteness_completeness 99.66
_reflns_odcompleteness_iscentric 1
_reflns_odcompleteness_theta 28.51
_olex2_refinement_description
;
1. Fixed Uiso
 At 1.5 times of:
  All O(H) groups, All O(H,H) groups
2. Restrained distances
 O14-H14
 0.95 with sigma of 0.02
 O13-H13
 0.95 with sigma of 0.02
 O12-H12
 0.95 with sigma of 0.02
 H15A-O5_$3
 2 with sigma of 0.02
 O9_$2-H13
 2 with sigma of 0.02
3.a Rotating group:
 O15(H15A,H15B)
;
_olex2_submission_special_instructions 'No special instructions were received'
_oxdiff_exptl_absorpt_empirical_details
;
Empirical correction (ABSPACK) includes:
- Absorption correction using spherical harmonics
- Frame scaling
;
_oxdiff_exptl_absorpt_empirical_full_max 1.957
_oxdiff_exptl_absorpt_empirical_full_min 0.543

loop_
_space_group_symop_operation_xyz
'x, y, z'
'-x, -y, -z'

loop_
_atom_site_label
_atom_site_type_symbol
_atom_site_fract_x
_atom_site_fract_y
_atom_site_fract_z
_atom_site_U_iso_or_equiv
_atom_site_adp_type
_atom_site_occupancy
_atom_site_site_symmetry_order
_atom_site_calc_flag
_atom_site_refinement_flags_posn
_atom_site_refinement_flags_adp
_atom_site_refinement_flags_occupancy
_atom_site_disorder_assembly
_atom_site_disorder_group
U1 U 1.26072(7) 0.91635(3) 0.25266(3) 0.01170(10) Uani 1 1 d . . . . .
Pb1 Pb 0.17165(8) 0.31003(3) 0.19460(3) 0.01920(12) Uani 1 1 d . . . . .
Se1 Se 1.2890(2) 0.88821(8) -0.04681(8) 0.0128(2) Uani 1 1 d . . . . .
Se2 Se 1.2249(2) 1.16809(9) 0.48822(8) 0.0196(3) Uani 1 1 d . . . . .
Se3 Se 0.9066(2) 0.62433(8) 0.22213(8) 0.0158(2) Uani 1 1 d . . . . .
Cu1 Cu 1.000000 0.500000 0.500000 0.0150(4) Uani 1 2 d S . P . .
Cu2 Cu 0.7070(2) 0.44338(10) 0.04631(10) 0.0150(3) Uani 1 1 d . . . . .
Cu3 Cu 0.5647(3) 0.42308(11) 0.38554(10) 0.0175(3) Uani 1 1 d . . . . .
O1 O 1.5214(16) 0.8662(7) 0.3046(7) 0.0280(18) Uani 1 1 d . . . . .
O2 O 1.0022(15) 0.9652(7) 0.1968(6) 0.0237(17) Uani 1 1 d . . . . .
O3 O 1.4431(14) 0.8654(6) 0.0626(5) 0.0157(16) Uani 1 1 d . . . . .
O4 O 1.1616(14) 0.7369(5) -0.0584(5) 0.0174(17) Uani 1 1 d . . . . .
O5 O 1.5174(14) 0.8868(6) -0.1619(6) 0.0195(17) Uani 1 1 d . . . . .
O6 O 1.1603(17) 1.1012(6) 0.3688(6) 0.031(2) Uani 1 1 d . . . . .
O7 O 1.2418(16) 1.3296(6) 0.4433(6) 0.0261(19) Uani 1 1 d . . . . .
O8 O 0.9549(18) 1.1674(7) 0.5729(6) 0.034(2) Uani 1 1 d . . . . .
O9 O 1.1766(14) 0.6905(6) 0.2232(6) 0.0193(17) Uani 1 1 d . . . . .
O10 O 0.8889(15) 0.5128(6) 0.3325(6) 0.0230(18) Uani 1 1 d . . . . .
O11 O 0.9820(13) 0.5143(5) 0.1150(5) 0.0134(15) Uani 1 1 d . . . . .
O12 O 0.6935(14) 0.4101(6) 0.5260(5) 0.0159(16) Uani 1 1 d D . . . .
H12 H 0.72(2) 0.321(4) 0.547(8) 0.024 Uiso 1 1 d D U . . .
O13 O 0.4723(15) 0.4559(6) 0.2386(5) 0.0185(17) Uani 1 1 d D . . . .
H13 H 0.370(16) 0.531(7) 0.251(6) 0.028 Uiso 1 1 d D U . . .
O14 O 0.4051(14) 0.3834(5) 0.0067(5) 0.0147(16) Uani 1 1 d D . . . .
H14 H 0.44(2) 0.306(6) -0.036(7) 0.022 Uiso 1 1 d D U . . .
O15 O 0.7013(19) 0.2013(8) 0.3420(8) 0.047(3) Uani 1 1 d . . . . .
H15A H 0.678635 0.178310 0.273097 0.071 Uiso 1 1 d DR U . . .
H15B H 0.860500 0.194856 0.335986 0.071 Uiso 1 1 d R U . . .

loop_
_atom_site_aniso_label
_atom_site_aniso_U_11
_atom_site_aniso_U_22
_atom_site_aniso_U_33
_atom_site_aniso_U_23
_atom_site_aniso_U_13
_atom_site_aniso_U_12
U1 0.0162(2) 0.01026(17) 0.00823(19) 0.00017(12) -0.00099(16) -0.00464(14)
Pb1 0.0190(3) 0.01786(19) 0.0204(2) 0.00236(14) -0.00299(19) -0.00461(16)
Se1 0.0167(6) 0.0108(4) 0.0104(5) 0.0002(3) -0.0011(4) -0.0036(4)
Se2 0.0276(7) 0.0187(5) 0.0116(5) 0.0007(4) -0.0007(5) -0.0046(4)
Se3 0.0179(6) 0.0127(4) 0.0155(5) -0.0033(3) 0.0009(4) -0.0034(4)
Cu1 0.0146(11) 0.0188(8) 0.0116(9) -0.0014(6) -0.0020(8) -0.0057(7)
Cu2 0.0156(8) 0.0115(5) 0.0187(7) 0.0015(4) -0.0052(6) -0.0031(5)
Cu3 0.0171(8) 0.0231(6) 0.0116(6) -0.0015(4) -0.0006(6) -0.0089(5)
O1 0.016(5) 0.038(4) 0.030(5) 0.007(3) -0.006(4) 0.000(3)
O2 0.013(5) 0.034(4) 0.023(4) 0.003(3) 0.001(4) -0.001(3)
O3 0.021(5) 0.014(3) 0.011(3) -0.001(2) -0.002(3) -0.007(3)
O4 0.026(5) 0.008(3) 0.019(4) 0.004(2) -0.007(3) -0.002(3)
O5 0.016(5) 0.020(3) 0.020(4) 0.000(3) 0.003(3) -0.005(3)
O6 0.057(7) 0.022(4) 0.015(4) -0.005(3) -0.010(4) -0.010(4)
O7 0.030(6) 0.012(3) 0.032(4) -0.001(3) 0.006(4) -0.008(3)
O8 0.049(7) 0.027(4) 0.018(4) 0.007(3) 0.016(4) 0.000(4)
O9 0.023(5) 0.015(3) 0.019(4) -0.007(3) 0.000(3) -0.008(3)
O10 0.024(5) 0.031(4) 0.012(4) 0.001(3) 0.003(3) -0.015(3)
O11 0.016(4) 0.014(3) 0.009(3) -0.007(2) 0.000(3) -0.001(3)
O12 0.017(5) 0.014(3) 0.016(4) 0.005(3) -0.001(3) -0.004(3)
O13 0.022(5) 0.020(3) 0.013(4) -0.003(3) -0.001(3) -0.005(3)
O14 0.022(5) 0.008(3) 0.015(4) -0.002(2) -0.006(3) -0.001(3)
O15 0.034(7) 0.062(6) 0.048(6) -0.021(4) -0.008(5) -0.002(5)

loop_
_atom_type_symbol
_atom_type_description
_atom_type_scat_dispersion_real
_atom_type_scat_dispersion_imag
_atom_type_scat_source
Cu Cu 0.3201 1.2651 'International Tables Vol C Tables 4.2.6.8 and 6.1.1.4'
H H 0.0000 0.0000 'International Tables Vol C Tables 4.2.6.8 and 6.1.1.4'
O O 0.0106 0.0060 'International Tables Vol C Tables 4.2.6.8 and 6.1.1.4'
Pb Pb -3.3944 10.1111 'International Tables Vol C Tables 4.2.6.8 and 6.1.1.4'
Se Se -0.0929 2.2259 'International Tables Vol C Tables 4.2.6.8 and 6.1.1.4'
U U -9.6767 9.6646 'International Tables Vol C Tables 4.2.6.8 and 6.1.1.4'

loop_
_exptl_crystal_face_index_h
_exptl_crystal_face_index_k
_exptl_crystal_face_index_l
_exptl_crystal_face_perp_dist
3 -13 5 0.0399
3 2 -14 0.0592
-2 13 -7 0.0239
-4 3 13 0.0446
7 -2 9 0.0377
-2 -13 -4 0.0406
-7 -3 -9 0.0219
0 14 1 0.0073

loop_
_geom_angle_atom_site_label_1
_geom_angle_atom_site_label_2
_geom_angle_atom_site_label_3
_geom_angle
_geom_angle_site_symmetry_1
_geom_angle_site_symmetry_3
O1 U1 O2 178.5(3) . .
O1 U1 O3 91.3(3) . .
O1 U1 O5 89.0(3) . 2_875
O1 U1 O6 98.3(3) . .
O1 U1 O8 85.9(3) . 2_776
O1 U1 O9 89.3(3) . .
O2 U1 O3 87.2(3) . .
O2 U1 O5 90.6(3) . 2_875
O2 U1 O6 83.0(3) . .
O2 U1 O8 95.2(3) . 2_776
O2 U1 O9 90.1(3) . .
O3 U1 O5 70.7(2) . 2_875
O6 U1 O3 140.1(2) . .
O6 U1 O5 70.8(2) . 2_875
O6 U1 O8 73.7(2) . 2_776
O6 U1 O9 145.8(3) . .
O8 U1 O3 145.9(2) 2_776 .
O8 U1 O5 143.0(2) 2_776 2_875
O8 U1 O9 73.7(2) 2_776 .
O9 U1 O3 72.3(2) . .
O9 U1 O5 142.9(2) . 2_875
O5 Pb1 O4 106.3(2) 2_765 2_665
O11 Pb1 O4 63.36(18) 1_455 2_665
O11 Pb1 O5 148.9(2) 1_455 2_765
O13 Pb1 O4 146.9(2) . 2_665
O13 Pb1 O5 91.1(2) . 2_765
O13 Pb1 O11 87.1(2) . 1_455
O13 Pb1 O14 75.0(2) . .
O14 Pb1 O4 80.1(2) . 2_665
O14 Pb1 O5 80.9(2) . 2_765
O14 Pb1 O11 68.6(2) . 1_455
O3 Se1 O5 101.3(4) . .
O4 Se1 O3 103.8(3) . .
O4 Se1 O5 100.4(3) . .
O6 Se2 O7 98.0(3) . .
O8 Se2 O6 101.7(4) . .
O8 Se2 O7 100.2(4) . .
O9 Se3 O10 100.4(4) . .
O9 Se3 O11 99.5(3) . .
O10 Se3 O11 97.2(3) . .
O7 Cu1 O7 180.0 1_545 2_776
O10 Cu1 O7 90.7(3) 2_766 2_776
O10 Cu1 O7 89.3(3) . 2_776
O10 Cu1 O7 89.3(3) 2_766 1_545
O10 Cu1 O7 90.7(3) . 1_545
O10 Cu1 O10 180.0(4) . 2_766
O12 Cu1 O7 99.9(3) 2_766 2_776
O12 Cu1 O7 80.1(3) 2_766 1_545
O12 Cu1 O7 99.9(3) . 1_545
O12 Cu1 O7 80.1(3) . 2_776
O12 Cu1 O10 103.3(3) . 2_766
O12 Cu1 O10 76.7(3) 2_766 2_766
O12 Cu1 O10 76.7(3) . .
O12 Cu1 O10 103.3(3) 2_766 .
O12 Cu1 O12 180.0 . 2_766
O4 Cu2 Cu2 134.6(2) 2_765 2_665
O4 Cu2 O11 88.7(3) 2_765 .
O4 Cu2 O11 88.5(3) 2_765 2_765
O4 Cu2 O14 165.8(3) 2_765 2_665
O11 Cu2 Cu2 98.92(18) 2_765 2_665
O11 Cu2 Cu2 136.68(18) . 2_665
O11 Cu2 O11 76.1(3) . 2_765
O14 Cu2 Cu2 41.26(17) . 2_665
O14 Cu2 Cu2 40.4(2) 2_665 2_665
O14 Cu2 O4 94.9(3) . 2_765
O14 Cu2 O11 113.9(3) . 2_765
O14 Cu2 O11 169.4(3) . .
O14 Cu2 O11 97.2(3) 2_665 .
O14 Cu2 O11 80.5(3) 2_665 2_765
O14 Cu2 O14 81.7(3) . 2_665
O7 Cu3 O12 74.5(3) 1_445 2_666
O7 Cu3 O15 83.3(3) 1_445 .
O10 Cu3 O7 178.2(3) . 1_445
O10 Cu3 O12 105.9(3) . 2_666
O10 Cu3 O15 96.0(3) . .
O12 Cu3 O7 97.8(3) . 1_445
O12 Cu3 O10 80.5(3) . .
O12 Cu3 O12 86.8(3) . 2_666
O12 Cu3 O15 89.3(3) . .
O12 Cu3 O15 156.7(3) 2_666 .
O13 Cu3 O7 90.3(3) . 1_445
O13 Cu3 O10 91.5(3) . .
O13 Cu3 O12 93.0(3) . 2_666
O13 Cu3 O12 171.5(3) . .
O13 Cu3 O15 94.1(3) . .
Se1 O3 U1 120.5(4) . .
Se1 O4 Pb1 124.0(3) . 2_665
Se1 O4 Cu2 130.3(4) . 2_765
Cu2 O4 Pb1 100.3(2) 2_765 2_665
U1 O5 Pb1 105.0(3) 2_875 2_765
Se1 O5 U1 125.7(3) . 2_875
Se1 O5 Pb1 121.8(3) . 2_765
Se2 O6 U1 140.2(5) . .
Se2 O7 Cu1 130.0(4) . 1_565
Se2 O7 Cu3 122.1(5) . 1_665
Cu3 O7 Cu1 102.2(2) 1_665 1_565
Se2 O8 U1 143.5(5) . 2_776
Se3 O9 U1 126.5(4) . .
Se3 O10 Cu1 137.8(4) . .
Se3 O10 Cu3 116.6(4) . .
Cu3 O10 Cu1 95.0(3) . .
Se3 O11 Pb1 108.4(3) . 1_655
Se3 O11 Cu2 123.0(3) . 2_765
Se3 O11 Cu2 116.0(4) . .
Cu2 O11 Pb1 97.4(2) 2_765 1_655
Cu2 O11 Pb1 105.4(2) . 1_655
Cu2 O11 Cu2 103.9(3) . 2_765
Cu1 O12 Cu3 101.7(2) . 2_666
Cu1 O12 Cu3 107.6(3) . .
Cu1 O12 H12 109(7) . .
Cu3 O12 Cu3 93.2(3) . 2_666
Cu3 O12 H12 132(7) 2_666 .
Cu3 O12 H12 111(6) . .
Pb1 O13 H13 95(7) . .
Cu3 O13 Pb1 115.1(3) . .
Cu3 O13 H13 103(5) . .
Pb1 O14 H14 106(6) . .
Cu2 O14 Pb1 112.4(3) 2_665 .
Cu2 O14 Pb1 102.5(3) . .
Cu2 O14 Cu2 98.3(3) . 2_665
Cu2 O14 H14 127(6) 2_665 .
Cu2 O14 H14 108(7) . .
Cu3 O15 H15A 111.7 . .
Cu3 O15 H15B 111.5 . .
H15A O15 H15B 102.3 . .

loop_
_geom_bond_atom_site_label_1
_geom_bond_atom_site_label_2
_geom_bond_distance
_geom_bond_site_symmetry_2
U1 O1 1.772(8) .
U1 O2 1.780(8) .
U1 O3 2.394(6) .
U1 O5 2.477(6) 2_875
U1 O6 2.361(7) .
U1 O8 2.363(7) 2_776
U1 O9 2.377(6) .
Pb1 O4 2.754(7) 2_665
Pb1 O5 2.644(7) 2_765
Pb1 O6 2.924(7) 1_445
Pb1 O7 3.085(7) 1_445
Pb1 O10 2.949(7) 1_455
Pb1 O11 2.567(6) 1_455
Pb1 O13 2.390(7) .
Pb1 O14 2.496(7) .
Pb1 O15 3.111(10) 1_455
Se1 O3 1.710(7) .
Se1 O4 1.709(6) .
Se1 O5 1.716(7) .
Se2 O6 1.694(7) .
Se2 O7 1.703(6) .
Se2 O8 1.680(9) .
Se3 O9 1.673(8) .
Se3 O10 1.705(7) .
Se3 O11 1.712(6) .
Cu1 O7 2.240(8) 1_545
Cu1 O7 2.240(7) 2_776
Cu1 O10 2.208(7) 2_766
Cu1 O10 2.208(7) .
Cu1 O12 1.933(7) 2_766
Cu1 O12 1.933(7) .
Cu2 Cu2 2.984(3) 2_665
Cu2 O4 1.978(6) 2_765
Cu2 O11 2.403(7) 2_765
Cu2 O11 2.026(7) .
Cu2 O14 1.956(7) .
Cu2 O14 1.989(6) 2_665
Cu3 O7 2.060(8) 1_445
Cu3 O10 2.041(8) .
Cu3 O12 1.950(7) .
Cu3 O12 2.372(7) 2_666
Cu3 O13 1.944(7) .
Cu3 O15 2.407(9) .
O12 H12 0.94(2) .
O13 H13 0.950(18) .
O14 H14 0.94(2) .
O15 H15A 0.8932 .
O15 H15B 0.8953 .

loop_
_geom_hbond_atom_site_label_D
_geom_hbond_atom_site_label_H
_geom_hbond_atom_site_label_A
_geom_hbond_distance_DH
_geom_hbond_distance_HA
_geom_hbond_distance_DA
_geom_hbond_angle_DHA
_geom_hbond_site_symmetry_A
_geom_hbond_publ_flag
O12 H12 O8 0.94(2) 2.11(7) 2.957(10) 148(10) 1_545 yes
O13 H13 O9 0.950(18) 2.007(18) 2.922(10) 161(6) 1_455 yes
O14 H14 O3 0.94(2) 1.87(5) 2.753(8) 154(9) 2_765 yes
O15 H15A O5 0.89 2.00 2.832(11) 154.0 2_765 yes
O15 H15B O6 0.90 2.04 2.859(14) 151.8 1_545 yes

loop_
_geom_torsion_atom_site_label_1
_geom_torsion_atom_site_label_2
_geom_torsion_atom_site_label_3
_geom_torsion_atom_site_label_4
_geom_torsion
_geom_torsion_site_symmetry_1
_geom_torsion_site_symmetry_2
_geom_torsion_site_symmetry_3
_geom_torsion_site_symmetry_4
O3 Se1 O4 Pb1 171.2(4) . . . 2_665
O3 Se1 O4 Cu2 -40.0(6) . . . 2_765
O3 Se1 O5 U1 -91.8(4) . . . 2_875
O3 Se1 O5 Pb1 53.5(4) . . . 2_765
O4 Se1 O3 U1 -93.4(4) . . . .
O4 Se1 O5 U1 161.7(4) . . . 2_875
O4 Se1 O5 Pb1 -53.0(4) . . . 2_765
O5 Se1 O3 U1 162.7(3) . . . .
O5 Se1 O4 Pb1 -84.2(4) . . . 2_665
O5 Se1 O4 Cu2 64.5(5) . . . 2_765
O6 Se2 O7 Cu1 111.5(6) . . . 1_565
O6 Se2 O7 Cu3 -99.9(5) . . . 1_665
O6 Se2 O8 U1 119.4(7) . . . 2_776
O7 Se2 O6 U1 138.7(7) . . . .
O7 Se2 O8 U1 -140.1(7) . . . 2_776
O8 Se2 O6 U1 -119.1(7) . . . .
O8 Se2 O7 Cu1 8.0(6) . . . 1_565
O8 Se2 O7 Cu3 156.6(5) . . . 1_665
O9 Se3 O10 Cu1 36.1(7) . . . .
O9 Se3 O10 Cu3 170.4(4) . . . .
O9 Se3 O11 Pb1 78.9(3) . . . 1_655
O9 Se3 O11 Cu2 -33.4(5) . . . 2_765
O9 Se3 O11 Cu2 -162.9(4) . . . .
O10 Se3 O9 U1 -118.9(4) . . . .
O10 Se3 O11 Pb1 -23.0(4) . . . 1_655
O10 Se3 O11 Cu2 95.3(4) . . . .
O10 Se3 O11 Cu2 -135.2(4) . . . 2_765
O11 Se3 O9 U1 141.9(4) . . . .
O11 Se3 O10 Cu1 137.2(6) . . . .
O11 Se3 O10 Cu3 -88.5(4) . . . .

loop_
_exptl_oxdiff_crystal_face_indexfrac_h
_exptl_oxdiff_crystal_face_indexfrac_k
_exptl_oxdiff_crystal_face_indexfrac_l
_exptl_oxdiff_crystal_face_x
_exptl_oxdiff_crystal_face_y
_exptl_oxdiff_crystal_face_z
2.7488 -12.7968 5.0768 -0.0421 -0.1495 0.9879
2.6772 1.8415 -14.4772 0.2308 0.9686 -0.0923
-2.3407 12.5631 -6.5853 0.0675 0.2571 -0.9640
-3.7935 3.0340 12.8520 -0.2198 -0.9329 -0.2852
7.3134 -2.4873 8.6646 -0.7969 0.1932 0.5724
-2.2948 -13.4171 -4.0183 0.6757 -0.1557 0.7205
-7.2355 -2.7805 -9.0520 0.9455 -0.2263 -0.2340
0.1619 14.1853 1.4952 -0.4446 0.0996 -0.8902
